data_7107254
loop_
_publ_author_name
'SM Ibrahim Al-Rafia'
'Adam C. Malcolm'
'Robert McDonald'
'Michael J. Ferguson'
'Eric Rivard'

_publ_section_title
;
 Efficient generation of stable adducts of Si(II) dihydride
;
_journal_name_full Chem.Commun.
_journal_page_first 1308
_journal_paper_doi 10.1039/c2cc17101e
_journal_volume 48
_journal_year 2012
_chemical_formula_moiety 'C56 H72 Cl4 N4 O2 Rh Si2, C2 Cl2 O2 Rh, 3(C H2 Cl2)'
_chemical_formula_sum 'C61 H78 Cl12 N4 O4 Rh2 Si2'
_chemical_formula_weight 1618.67
_chemical_name_common 4
_chemical_name_systematic
;
?
;
_space_group_IT_number 14
_symmetry_cell_setting monoclinic
_symmetry_space_group_name_Hall '-P 2ybc'
_symmetry_space_group_name_H-M 'P 1 21/c 1'
_atom_sites_solution_hydrogens geom
_atom_sites_solution_primary direct
_atom_sites_solution_secondary difmap
_audit_creation_method SHELXL-97
_cell_angle_alpha 90.00
_cell_angle_beta 97.4269(6)
_cell_angle_gamma 90.00
_cell_formula_units_Z 2
_cell_length_a 13.2122(2)
_cell_length_b 21.2410(3)
_cell_length_c 13.2241(2)
_cell_measurement_reflns_used 9846
_cell_measurement_temperature 173(2)
_cell_measurement_theta_max 69.61
_cell_measurement_theta_min 3.37
_cell_volume 3680.08(9)
_computing_cell_refinement 'Bruker SAINT'
_computing_data_collection 'Bruker APEX2'
_computing_data_reduction 'Bruker SAINT'
_computing_molecular_graphics 'Bruker SHELXTL'
_computing_publication_material 'Bruker SHELXTL'
_computing_structure_refinement 'SHELXL-97 (Sheldrick, 2008)'
_computing_structure_solution 'SHELXS-97 (Sheldrick, 2008)'
_diffrn_ambient_temperature 173(2)
_diffrn_measured_fraction_theta_full 0.982
_diffrn_measured_fraction_theta_max 0.976
_diffrn_measurement_device_type 'Bruker APEX-II CCD'
_diffrn_measurement_method '\w scans'
_diffrn_radiation_monochromator graphite
_diffrn_radiation_source 'fine-focus sealed tube'
_diffrn_radiation_type CuK\a
_diffrn_radiation_wavelength 1.54178
_diffrn_reflns_av_R_equivalents 0.0170
_diffrn_reflns_av_sigmaI/netI 0.0148
_diffrn_reflns_limit_h_max 14
_diffrn_reflns_limit_h_min -15
_diffrn_reflns_limit_k_max 25
_diffrn_reflns_limit_k_min -25
_diffrn_reflns_limit_l_max 15
_diffrn_reflns_limit_l_min -15
_diffrn_reflns_number 24802
_diffrn_reflns_theta_full 68.00
_diffrn_reflns_theta_max 70.04
_diffrn_reflns_theta_min 3.37
_exptl_absorpt_coefficient_mu 8.308
_exptl_absorpt_correction_T_max 0.3979
_exptl_absorpt_correction_T_min 0.2682
_exptl_absorpt_correction_type integration
_exptl_absorpt_process_details 'SADABS (Sheldrick, 2008)'
_exptl_crystal_colour yellow
_exptl_crystal_density_diffrn 1.461
_exptl_crystal_density_method 'not measured'
_exptl_crystal_description prism
_exptl_crystal_F_000 1652
_exptl_crystal_size_max 0.22
_exptl_crystal_size_mid 0.16
_exptl_crystal_size_min 0.14
_refine_diff_density_max 1.203
_refine_diff_density_min -0.869
_refine_diff_density_rms 0.079
_refine_ls_extinction_method none
_refine_ls_goodness_of_fit_ref 1.077
_refine_ls_hydrogen_treatment constr
_refine_ls_matrix_type full
_refine_ls_number_parameters 446
_refine_ls_number_reflns 6813
_refine_ls_number_restraints 6
_refine_ls_restrained_S_all 1.079
_refine_ls_R_factor_all 0.0476
_refine_ls_R_factor_gt 0.0452
_refine_ls_shift/su_max 0.001
_refine_ls_shift/su_mean 0.000
_refine_ls_structure_factor_coef Fsqd
_refine_ls_weighting_details 'calc w=1/[\s^2^(Fo^2^)+(0.0712P)^2^+5.0144P] where P=(Fo^2^+2Fc^2^)/3'
_refine_ls_weighting_scheme calc
_refine_ls_wR_factor_gt 0.1291
_refine_ls_wR_factor_ref 0.1316
_reflns_number_gt 6390
_reflns_number_total 6813
_reflns_threshold_expression I>2\s(I)
_cod_data_source_file c2cc17101e.txt
_cod_data_source_block riv11c4
_cod_original_sg_symbol_H-M 'P 21/c'
_cod_database_code 7107254

loop_
_symmetry_equiv_pos_as_xyz
'x, y, z'
'-x, y+1/2, -z+1/2'
'-x, -y, -z'
'x, -y-1/2, z-1/2'

loop_
_atom_site_label
_atom_site_type_symbol
_atom_site_fract_x
_atom_site_fract_y
_atom_site_fract_z
_atom_site_U_iso_or_equiv
_atom_site_adp_type
_atom_site_occupancy
_atom_site_symmetry_multiplicity
_atom_site_calc_flag
_atom_site_refinement_flags
_atom_site_disorder_assembly
_atom_site_disorder_group
Rh1 Rh 0.5000 0.0000 0.5000 0.03395(12) Uani 1 2 d S . .
Cl1 Cl 0.41266(7) 0.16423(4) 0.45045(6) 0.0462(2) Uani 1 1 d . . .
Cl2 Cl 0.24675(7) 0.07369(4) 0.54077(6) 0.0487(2) Uani 1 1 d . . .
Si Si 0.36529(6) 0.07091(4) 0.44973(6) 0.03331(19) Uani 1 1 d . . .
O1 O 0.3620(2) -0.07953(16) 0.6134(3) 0.0736(9) Uani 1 1 d . . .
N1 N 0.2385(2) 0.00939(12) 0.28347(19) 0.0330(5) Uani 1 1 d . . .
N2 N 0.2290(2) 0.10930(12) 0.2591(2) 0.0383(6) Uani 1 1 d . . .
C1 C 0.4133(3) -0.05016(17) 0.5712(3) 0.0461(8) Uani 1 1 d . . .
C2 C 0.2770(2) 0.06482(14) 0.3210(2) 0.0323(6) Uani 1 1 d . . .
C3 C 0.1666(2) 0.01941(16) 0.1995(2) 0.0401(7) Uani 1 1 d . . .
H3 H 0.1284 -0.0119 0.1599 0.048 Uiso 1 1 calc R . .
C4 C 0.1612(3) 0.08176(16) 0.1845(3) 0.0427(7) Uani 1 1 d . . .
H4 H 0.1185 0.1030 0.1320 0.051 Uiso 1 1 calc R . .
C11 C 0.2710(3) -0.05307(15) 0.3181(2) 0.0379(7) Uani 1 1 d . . .
C12 C 0.3618(3) -0.07620(18) 0.2874(3) 0.0468(8) Uani 1 1 d . . .
C13 C 0.3898(4) -0.1367(2) 0.3205(3) 0.0668(12) Uani 1 1 d . . .
H13 H 0.4515 -0.1542 0.3034 0.080 Uiso 1 1 calc R . .
C14 C 0.3306(4) -0.1715(2) 0.3768(3) 0.0722(14) Uani 1 1 d . . .
H14 H 0.3525 -0.2125 0.3989 0.087 Uiso 1 1 calc R . .
C15 C 0.2409(4) -0.14881(18) 0.4019(3) 0.0610(11) Uani 1 1 d . . .
H15 H 0.2003 -0.1746 0.4393 0.073 Uiso 1 1 calc R . .
C16 C 0.2073(3) -0.08782(16) 0.3734(3) 0.0451(8) Uani 1 1 d . . .
C17 C 0.4228(3) -0.0393(2) 0.2178(3) 0.0562(10) Uani 1 1 d . . .
H17 H 0.4200 0.0061 0.2374 0.067 Uiso 1 1 calc R . .
C18 C 0.5349(3) -0.0580(3) 0.2259(4) 0.0800(16) Uani 1 1 d . . .
H18A H 0.5692 -0.0320 0.1794 0.096 Uiso 1 1 calc R . .
H18B H 0.5401 -0.1025 0.2075 0.096 Uiso 1 1 calc R . .
H18C H 0.5674 -0.0515 0.2960 0.096 Uiso 1 1 calc R . .
C19 C 0.3751(4) -0.0449(3) 0.1060(3) 0.0771(14) Uani 1 1 d . . .
H19A H 0.4167 -0.0215 0.0626 0.093 Uiso 1 1 calc R . .
H19B H 0.3058 -0.0274 0.0982 0.093 Uiso 1 1 calc R . .
H19C H 0.3722 -0.0893 0.0859 0.093 Uiso 1 1 calc R . .
C20 C 0.1060(3) -0.06428(19) 0.3997(3) 0.0540(9) Uani 1 1 d . . .
H20 H 0.1013 -0.0182 0.3842 0.065 Uiso 1 1 calc R . .
C21 C 0.0954(4) -0.0731(2) 0.5132(3) 0.0651(11) Uani 1 1 d . . .
H21A H 0.0285 -0.0577 0.5266 0.078 Uiso 1 1 calc R . .
H21B H 0.1492 -0.0493 0.5547 0.078 Uiso 1 1 calc R . .
H21C H 0.1018 -0.1179 0.5308 0.078 Uiso 1 1 calc R . .
C22 C 0.0179(4) -0.0973(3) 0.3335(4) 0.0820(15) Uani 1 1 d . . .
H22A H -0.0473 -0.0817 0.3513 0.098 Uiso 1 1 calc R . .
H22B H 0.0224 -0.1428 0.3454 0.098 Uiso 1 1 calc R . .
H22C H 0.0222 -0.0886 0.2614 0.098 Uiso 1 1 calc R . .
C31 C 0.2485(3) 0.17687(16) 0.2564(2) 0.0431(8) Uani 1 1 d . . .
C32 C 0.3255(3) 0.19655(19) 0.1985(3) 0.0521(9) Uani 1 1 d . . .
C33 C 0.3384(4) 0.2621(2) 0.1933(3) 0.0660(13) Uani 1 1 d . . .
H33 H 0.3895 0.2784 0.1561 0.079 Uiso 1 1 calc R . .
C34 C 0.2789(4) 0.3037(2) 0.2406(3) 0.0655(12) Uani 1 1 d . . .
H34 H 0.2896 0.3477 0.2355 0.079 Uiso 1 1 calc R . .
C35 C 0.2053(3) 0.28188(17) 0.2943(3) 0.0576(10) Uani 1 1 d . . .
H35 H 0.1652 0.3112 0.3262 0.069 Uiso 1 1 calc R . .
C36 C 0.1867(3) 0.21738(15) 0.3039(3) 0.0455(8) Uani 1 1 d . . .
C37 C 0.3873(4) 0.1519(2) 0.1433(3) 0.0649(11) Uani 1 1 d . . .
H37 H 0.3731 0.1084 0.1669 0.078 Uiso 1 1 calc R . .
C38 C 0.5001(5) 0.1629(4) 0.1685(5) 0.116(3) Uani 1 1 d . . .
H38A H 0.5373 0.1320 0.1324 0.140 Uiso 1 1 calc R . .
H38B H 0.5198 0.1585 0.2421 0.140 Uiso 1 1 calc R . .
H38C H 0.5167 0.2055 0.1472 0.140 Uiso 1 1 calc R . .
C39 C 0.3522(5) 0.1543(3) 0.0306(4) 0.0940(18) Uani 1 1 d . . .
H39A H 0.3924 0.1246 -0.0046 0.113 Uiso 1 1 calc R . .
H39B H 0.3616 0.1970 0.0053 0.113 Uiso 1 1 calc R . .
H39C H 0.2798 0.1429 0.0177 0.113 Uiso 1 1 calc R . .
C40 C 0.1008(3) 0.19471(17) 0.3596(3) 0.0526(9) Uani 1 1 d . . .
H40 H 0.1102 0.1485 0.3717 0.063 Uiso 1 1 calc R . .
C41 C 0.1012(4) 0.2266(2) 0.4631(4) 0.0705(12) Uani 1 1 d . . .
H41A H 0.0446 0.2103 0.4965 0.085 Uiso 1 1 calc R . .
H41B H 0.0934 0.2721 0.4534 0.085 Uiso 1 1 calc R . .
H41C H 0.1660 0.2178 0.5057 0.085 Uiso 1 1 calc R . .
C42 C -0.0012(4) 0.2044(3) 0.2920(5) 0.0837(15) Uani 1 1 d . . .
H42A H 0.0003 0.1826 0.2268 0.100 Uiso 1 1 calc R . .
H42B H -0.0125 0.2495 0.2795 0.100 Uiso 1 1 calc R . .
H42C H -0.0566 0.1873 0.3263 0.100 Uiso 1 1 calc R . .
Rh2 Rh -0.11440(5) 0.46906(4) 0.58742(5) 0.0571(2) Uani 0.50 1 d P A -1
Cl3 Cl -0.02817(19) 0.40648(11) 0.47876(16) 0.0641(5) Uani 0.50 1 d P A -1
Cl4 Cl -0.02493(17) 0.56111(11) 0.54939(14) 0.0592(5) Uani 0.50 1 d P A -1
O50 O -0.2310(7) 0.3613(7) 0.6441(8) 0.131(4) Uani 0.50 1 d P A -1
O60 O -0.2244(6) 0.5512(5) 0.7176(6) 0.111(3) Uani 0.50 1 d P A -1
C50 C -0.1861(8) 0.4017(5) 0.6223(8) 0.077(3) Uani 0.50 1 d P A -1
C60 C -0.1822(9) 0.5179(7) 0.6727(8) 0.081(3) Uani 0.50 1 d P A -1
Cl1S Cl -0.2250(3) 0.54442(19) 0.6136(4) 0.1221(13) Uani 0.50 1 d PD B -2
Cl2S Cl -0.1489(10) 0.4403(4) 0.7294(5) 0.297(6) Uani 0.50 1 d PD B -2
C1S C -0.1401(12) 0.4829(6) 0.6221(11) 0.134(8) Uani 0.50 1 d PD B -2
H1SA H -0.1549 0.4555 0.5614 0.161 Uiso 0.50 1 calc PR B -2
H1SB H -0.0698 0.4994 0.6236 0.161 Uiso 0.50 1 calc PR B -2
Cl3S Cl -0.1997(8) 0.2947(3) 0.4056(4) 0.1238(15) Uani 0.50 1 d PD C 1
Cl4S Cl -0.4087(3) 0.2736(2) 0.3992(3) 0.1183(13) Uani 0.50 1 d PD C 1
C2S C -0.3004(9) 0.2472(12) 0.350(2) 0.183(3) Uani 0.50 1 d PD C 1
H2SA H -0.3091 0.2515 0.2748 0.220 Uiso 0.50 1 calc PR C 1
H2SB H -0.2870 0.2024 0.3677 0.220 Uiso 0.50 1 calc PR C 1
Cl5S Cl -0.2687(6) 0.2384(3) 0.3585(6) 0.183(3) Uani 0.50 1 d PD D 2
Cl6S Cl -0.1854(5) 0.3187(3) 0.5240(5) 0.175(2) Uani 0.50 1 d PD D 2
C3S C -0.202(4) 0.3085(13) 0.3915(10) 0.1238(15) Uani 0.50 1 d PD D 2
H3SA H -0.1342 0.3069 0.3667 0.149 Uiso 0.50 1 calc PR D 2
H3SB H -0.2401 0.3447 0.3585 0.149 Uiso 0.50 1 calc PR D 2

loop_
_atom_site_aniso_label
_atom_site_aniso_U_11
_atom_site_aniso_U_22
_atom_site_aniso_U_33
_atom_site_aniso_U_23
_atom_site_aniso_U_13
_atom_site_aniso_U_12
Rh1 0.0353(2) 0.03572(19) 0.03027(18) 0.00185(11) 0.00203(12) 0.00331(12)
Cl1 0.0545(5) 0.0353(4) 0.0445(4) -0.0031(3) -0.0094(3) 0.0003(3)
Cl2 0.0480(5) 0.0628(5) 0.0366(4) -0.0009(3) 0.0106(3) 0.0114(4)
Si 0.0362(4) 0.0349(4) 0.0278(4) -0.0010(3) 0.0002(3) 0.0030(3)
O1 0.0575(18) 0.079(2) 0.087(2) 0.0383(18) 0.0188(16) -0.0006(15)
N1 0.0316(14) 0.0370(13) 0.0298(12) -0.0016(10) 0.0016(10) -0.0002(10)
N2 0.0399(15) 0.0379(14) 0.0353(13) 0.0069(10) -0.0026(10) -0.0046(11)
C1 0.0432(19) 0.0481(19) 0.0464(18) 0.0071(15) 0.0031(15) 0.0065(15)
C2 0.0319(15) 0.0363(15) 0.0286(14) 0.0018(11) 0.0029(11) -0.0017(11)
C3 0.0353(17) 0.0469(17) 0.0360(16) -0.0008(13) -0.0038(12) -0.0048(13)
C4 0.0402(18) 0.0468(18) 0.0382(17) 0.0078(14) -0.0066(13) -0.0053(14)
C11 0.0415(17) 0.0379(16) 0.0322(15) -0.0046(12) -0.0028(12) 0.0039(13)
C12 0.044(2) 0.058(2) 0.0360(16) -0.0117(15) -0.0034(14) 0.0127(15)
C13 0.074(3) 0.074(3) 0.049(2) -0.010(2) -0.001(2) 0.039(2)
C14 0.110(4) 0.049(2) 0.057(2) 0.0057(19) 0.005(2) 0.034(2)
C15 0.089(3) 0.0402(19) 0.052(2) 0.0071(16) 0.003(2) 0.0089(19)
C16 0.054(2) 0.0385(17) 0.0419(18) 0.0013(13) 0.0014(15) 0.0010(14)
C17 0.042(2) 0.083(3) 0.044(2) -0.0146(18) 0.0067(15) 0.0073(18)
C18 0.046(2) 0.128(4) 0.065(3) -0.034(3) 0.0055(19) 0.017(3)
C19 0.055(3) 0.132(5) 0.045(2) -0.001(3) 0.0088(19) 0.002(3)
C20 0.051(2) 0.050(2) 0.063(2) 0.0160(17) 0.0147(17) -0.0016(16)
C21 0.071(3) 0.061(2) 0.069(3) 0.013(2) 0.028(2) 0.001(2)
C22 0.060(3) 0.107(4) 0.077(3) 0.026(3) 0.004(2) -0.021(3)
C31 0.0462(19) 0.0404(17) 0.0390(17) 0.0132(13) -0.0087(14) -0.0109(14)
C32 0.056(2) 0.060(2) 0.0384(18) 0.0168(16) -0.0033(15) -0.0145(17)
C33 0.081(3) 0.067(3) 0.047(2) 0.023(2) -0.002(2) -0.035(2)
C34 0.090(3) 0.044(2) 0.057(2) 0.0148(18) -0.012(2) -0.024(2)
C35 0.075(3) 0.0394(18) 0.054(2) 0.0119(16) -0.0115(19) -0.0107(18)
C36 0.050(2) 0.0376(16) 0.0453(18) 0.0097(14) -0.0082(15) -0.0053(14)
C37 0.067(3) 0.076(3) 0.054(2) 0.021(2) 0.017(2) -0.006(2)
C38 0.072(4) 0.197(8) 0.083(4) -0.004(5) 0.021(3) -0.006(4)
C39 0.126(5) 0.101(4) 0.056(3) -0.002(3) 0.015(3) 0.010(4)
C40 0.050(2) 0.0375(17) 0.069(2) 0.0093(16) 0.0058(17) 0.0009(15)
C41 0.081(3) 0.053(2) 0.082(3) 0.003(2) 0.026(3) 0.000(2)
C42 0.055(3) 0.085(3) 0.108(4) 0.015(3) -0.004(3) -0.003(2)
Rh2 0.0406(4) 0.0869(6) 0.0416(3) 0.0041(3) -0.0027(2) 0.0108(3)
Cl3 0.0678(13) 0.0698(13) 0.0526(11) 0.0062(9) -0.0003(9) 0.0187(11)
Cl4 0.0598(12) 0.0750(13) 0.0404(9) 0.0072(9) -0.0023(8) 0.0195(10)
O50 0.078(6) 0.198(12) 0.111(7) 0.048(8) -0.005(5) -0.030(7)
O60 0.066(5) 0.189(10) 0.082(5) -0.047(6) 0.025(4) 0.015(5)
C50 0.058(6) 0.094(7) 0.074(6) 0.029(5) -0.014(4) -0.021(5)
C60 0.054(6) 0.127(10) 0.057(6) 0.002(6) -0.013(5) 0.010(6)
Cl1S 0.085(2) 0.109(3) 0.176(4) -0.024(3) 0.034(2) 0.0162(19)
Cl2S 0.559(18) 0.218(7) 0.138(5) 0.094(5) 0.137(8) 0.114(9)
C1S 0.157(18) 0.058(8) 0.20(2) -0.010(11) 0.060(16) -0.017(9)
Cl3S 0.113(2) 0.110(3) 0.150(3) -0.008(2) 0.022(3) 0.013(3)
Cl4S 0.116(3) 0.138(3) 0.102(2) 0.064(2) 0.0194(19) -0.019(2)
C2S 0.223(6) 0.149(4) 0.152(4) 0.079(3) -0.071(4) -0.049(4)
Cl5S 0.223(6) 0.149(4) 0.152(4) 0.079(3) -0.071(4) -0.049(4)
Cl6S 0.232(6) 0.124(3) 0.157(4) 0.021(3) -0.017(4) -0.049(4)
C3S 0.113(2) 0.110(3) 0.150(3) -0.008(2) 0.022(3) 0.013(3)

loop_
_atom_type_symbol
_atom_type_description
_atom_type_scat_dispersion_real
_atom_type_scat_dispersion_imag
_atom_type_scat_source
C C 0.0181 0.0091 'International Tables Vol C Tables 4.2.6.8 and 6.1.1.4'
H H 0.0000 0.0000 'International Tables Vol C Tables 4.2.6.8 and 6.1.1.4'
N N 0.0311 0.0180 'International Tables Vol C Tables 4.2.6.8 and 6.1.1.4'
O O 0.0492 0.0322 'International Tables Vol C Tables 4.2.6.8 and 6.1.1.4'
Si Si 0.2541 0.3302 'International Tables Vol C Tables 4.2.6.8 and 6.1.1.4'
Cl Cl 0.3639 0.7018 'International Tables Vol C Tables 4.2.6.8 and 6.1.1.4'
Rh Rh 0.0927 3.6045 'International Tables Vol C Tables 4.2.6.8 and 6.1.1.4'

loop_
_geom_angle_atom_site_label_1
_geom_angle_atom_site_label_2
_geom_angle_atom_site_label_3
_geom_angle
_geom_angle_site_symmetry_1
_geom_angle_site_symmetry_3
C1 Rh1 C1 180.0 . 3_656
C1 Rh1 Si 89.06(11) . 3_656
C1 Rh1 Si 90.94(11) 3_656 3_656
C1 Rh1 Si 90.94(11) . .
C1 Rh1 Si 89.06(11) 3_656 .
Si Rh1 Si 180.0 3_656 .
C2 Si Cl1 102.37(10) . .
C2 Si Cl2 95.54(10) . .
Cl1 Si Cl2 102.56(5) . .
C2 Si Rh1 123.41(10) . .
Cl1 Si Rh1 113.06(4) . .
Cl2 Si Rh1 116.64(4) . .
C2 N1 C3 110.4(3) . .
C2 N1 C11 126.8(3) . .
C3 N1 C11 122.7(3) . .
C2 N2 C4 110.4(3) . .
C2 N2 C31 129.1(3) . .
C4 N2 C31 120.1(3) . .
O1 C1 Rh1 179.7(4) . .
N1 C2 N2 105.1(2) . .
N1 C2 Si 122.4(2) . .
N2 C2 Si 131.8(2) . .
C4 C3 N1 106.8(3) . .
C3 C4 N2 107.3(3) . .
C16 C11 C12 124.2(3) . .
C16 C11 N1 118.4(3) . .
C12 C11 N1 117.3(3) . .
C13 C12 C11 115.7(4) . .
C13 C12 C17 121.9(4) . .
C11 C12 C17 122.3(3) . .
C14 C13 C12 121.6(4) . .
C15 C14 C13 121.3(4) . .
C14 C15 C16 121.2(4) . .
C11 C16 C15 115.9(4) . .
C11 C16 C20 123.9(3) . .
C15 C16 C20 120.2(4) . .
C12 C17 C18 114.2(4) . .
C12 C17 C19 111.1(4) . .
C18 C17 C19 108.8(3) . .
C16 C20 C22 110.3(4) . .
C16 C20 C21 112.3(3) . .
C22 C20 C21 110.1(3) . .
C36 C31 C32 124.6(3) . .
C36 C31 N2 118.8(3) . .
C32 C31 N2 116.5(3) . .
C33 C32 C31 114.9(4) . .
C33 C32 C37 121.6(4) . .
C31 C32 C37 123.5(3) . .
C34 C33 C32 122.0(4) . .
C35 C34 C33 120.4(4) . .
C34 C35 C36 121.8(4) . .
C31 C36 C35 116.4(4) . .
C31 C36 C40 123.0(3) . .
C35 C36 C40 120.6(4) . .
C32 C37 C38 112.3(5) . .
C32 C37 C39 110.1(4) . .
C38 C37 C39 112.6(5) . .
C36 C40 C41 112.3(3) . .
C36 C40 C42 109.4(4) . .
C41 C40 C42 111.4(4) . .
C50 Rh2 C60 88.7(6) . .
C50 Rh2 Cl3 91.1(4) . .
C60 Rh2 Cl3 179.8(5) . .
C50 Rh2 Cl4 176.4(4) . .
C60 Rh2 Cl4 87.8(5) . .
Cl3 Rh2 Cl4 92.42(8) . .
O50 C50 Rh2 178.8(14) . .
O60 C60 Rh2 173.8(13) . .
Cl2S C1S Cl1S 110.2(8) . .
Cl4S C2S Cl3S 105.9(9) . .
Cl6S C3S Cl5S 110.3(8) . .

loop_
_geom_bond_atom_site_label_1
_geom_bond_atom_site_label_2
_geom_bond_distance
_geom_bond_site_symmetry_2
Rh1 C1 1.901(4) .
Rh1 C1 1.901(4) 3_656
Rh1 Si 2.3605(8) 3_656
Rh1 Si 2.3605(8) .
Cl1 Si 2.0783(11) .
Cl2 Si 2.0960(12) .
Si C2 1.939(3) .
O1 C1 1.121(5) .
N1 C2 1.352(4) .
N1 C3 1.381(4) .
N1 C11 1.450(4) .
N2 C2 1.354(4) .
N2 C4 1.375(4) .
N2 C31 1.459(4) .
C3 C4 1.340(5) .
C11 C16 1.396(5) .
C11 C12 1.405(5) .
C12 C13 1.392(6) .
C12 C17 1.518(6) .
C13 C14 1.365(7) .
C14 C15 1.360(7) .
C15 C16 1.405(5) .
C16 C20 1.511(5) .
C17 C18 1.524(6) .
C17 C19 1.535(6) .
C20 C22 1.533(6) .
C20 C21 1.537(6) .
C31 C36 1.391(5) .
C31 C32 1.412(5) .
C32 C33 1.406(6) .
C32 C37 1.502(6) .
C33 C34 1.385(7) .
C34 C35 1.358(6) .
C35 C36 1.401(5) .
C36 C40 1.509(5) .
C37 C38 1.503(7) .
C37 C39 1.503(7) .
C40 C41 1.526(6) .
C40 C42 1.532(6) .
Rh2 C50 1.809(10) .
Rh2 C60 1.847(14) .
Rh2 Cl3 2.357(2) .
Rh2 Cl4 2.372(3) .
O50 C50 1.103(13) .
O60 C60 1.117(15) .
Cl1S C1S 1.715(9) .
Cl2S C1S 1.700(9) .
Cl3S C2S 1.754(10) .
Cl4S C2S 1.739(10) .
Cl5S C3S 1.758(10) .
Cl6S C3S 1.751(10) .

loop_
_geom_torsion_atom_site_label_1
_geom_torsion_atom_site_label_2
_geom_torsion_atom_site_label_3
_geom_torsion_atom_site_label_4
_geom_torsion
_geom_torsion_site_symmetry_1
C1 Rh1 Si C2 -93.83(16) .
C1 Rh1 Si C2 86.18(16) 3_656
Si Rh1 Si C2 26(15) 3_656
C1 Rh1 Si Cl1 142.14(12) .
C1 Rh1 Si Cl1 -37.86(12) 3_656
Si Rh1 Si Cl1 -98(15) 3_656
C1 Rh1 Si Cl2 23.59(12) .
C1 Rh1 Si Cl2 -156.41(12) 3_656
Si Rh1 Si Cl2 143(15) 3_656
C1 Rh1 C1 O1 40(82) 3_656
Si Rh1 C1 O1 133(100) 3_656
Si Rh1 C1 O1 -47(100) .
C3 N1 C2 N2 -0.5(3) .
C11 N1 C2 N2 174.8(3) .
C3 N1 C2 Si 171.0(2) .
C11 N1 C2 Si -13.7(4) .
C4 N2 C2 N1 0.3(4) .
C31 N2 C2 N1 -172.4(3) .
C4 N2 C2 Si -170.1(3) .
C31 N2 C2 Si 17.2(5) .
Cl1 Si C2 N1 172.0(2) .
Cl2 Si C2 N1 -83.8(3) .
Rh1 Si C2 N1 43.3(3) .
Cl1 Si C2 N2 -19.1(3) .
Cl2 Si C2 N2 85.1(3) .
Rh1 Si C2 N2 -147.7(3) .
C2 N1 C3 C4 0.4(4) .
C11 N1 C3 C4 -175.0(3) .
N1 C3 C4 N2 -0.2(4) .
C2 N2 C4 C3 0.0(4) .
C31 N2 C4 C3 173.4(3) .
C2 N1 C11 C16 107.1(4) .
C3 N1 C11 C16 -78.2(4) .
C2 N1 C11 C12 -77.1(4) .
C3 N1 C11 C12 97.6(4) .
C16 C11 C12 C13 -3.4(5) .
N1 C11 C12 C13 -178.9(3) .
C16 C11 C12 C17 173.3(3) .
N1 C11 C12 C17 -2.2(5) .
C11 C12 C13 C14 1.7(6) .
C17 C12 C13 C14 -175.0(4) .
C12 C13 C14 C15 0.9(7) .
C13 C14 C15 C16 -2.0(7) .
C12 C11 C16 C15 2.4(5) .
N1 C11 C16 C15 177.8(3) .
C12 C11 C16 C20 -175.5(3) .
N1 C11 C16 C20 -0.1(5) .
C14 C15 C16 C11 0.3(6) .
C14 C15 C16 C20 178.3(4) .
C13 C12 C17 C18 -26.2(5) .
C11 C12 C17 C18 157.3(4) .
C13 C12 C17 C19 97.2(5) .
C11 C12 C17 C19 -79.3(5) .
C11 C16 C20 C22 106.0(4) .
C15 C16 C20 C22 -71.8(5) .
C11 C16 C20 C21 -130.8(4) .
C15 C16 C20 C21 51.4(5) .
C2 N2 C31 C36 -99.4(4) .
C4 N2 C31 C36 88.5(4) .
C2 N2 C31 C32 85.0(4) .
C4 N2 C31 C32 -87.1(4) .
C36 C31 C32 C33 1.4(5) .
N2 C31 C32 C33 176.8(3) .
C36 C31 C32 C37 -176.6(3) .
N2 C31 C32 C37 -1.2(5) .
C31 C32 C33 C34 -0.7(6) .
C37 C32 C33 C34 177.3(4) .
C32 C33 C34 C35 0.0(6) .
C33 C34 C35 C36 0.0(6) .
C32 C31 C36 C35 -1.4(5) .
N2 C31 C36 C35 -176.7(3) .
C32 C31 C36 C40 176.0(3) .
N2 C31 C36 C40 0.8(5) .
C34 C35 C36 C31 0.7(5) .
C34 C35 C36 C40 -176.9(4) .
C33 C32 C37 C38 53.7(6) .
C31 C32 C37 C38 -128.4(5) .
C33 C32 C37 C39 -72.6(5) .
C31 C32 C37 C39 105.3(5) .
C31 C36 C40 C41 134.0(4) .
C35 C36 C40 C41 -48.7(5) .
C31 C36 C40 C42 -101.8(4) .
C35 C36 C40 C42 75.6(5) .
C60 Rh2 C50 O50 18(50) .
Cl3 Rh2 C50 O50 -162(50) .
Cl4 Rh2 C50 O50 24(54) .
C50 Rh2 C60 O60 -135(10) .
Cl3 Rh2 C60 O60 -139(100) .
Cl4 Rh2 C60 O60 46(10) .
